data_7243154
loop_
_publ_author_name
'Ren, Zhu-Meng'
'Wang, Lu-Lu'
'Wang, Jin-Miao'
'Zhu, Bin'
'Gao, Qiang'
'Wang, Mei'
'Shao, Feng'
'Fan, Yu-Hua'

_publ_section_title
;
 Five novel MOFs with various dimensions as efficient catalysts for oxygen
 evolution reactions
;
_journal_issue 32
_journal_name_full CrystEngComm
_journal_page_first 5475
_journal_page_last 5480
_journal_paper_doi 10.1039/D1CE00762A
_journal_volume 23
_journal_year 2021
_chemical_formula_moiety 'C164 H108 Co4 N28 O16'
_chemical_formula_sum 'C164 H108 Co4 N28 O16'
_chemical_formula_weight 2962.50
_space_group_crystal_system monoclinic
_space_group_IT_number 14
_space_group_name_Hall '-P 2ybc'
_space_group_name_H-M_alt 'P 1 21/c 1'
_atom_sites_solution_hydrogens geom
_atom_sites_solution_primary iterative
_audit_creation_date 2020-07-20
_audit_creation_method
;
Olex2 1.2
(compiled 2018.05.29 svn.r3508 for OlexSys, GUI svn.r5506)
;
_audit_update_record
;
2020-09-04 deposited with the CCDC.	2021-07-07 downloaded from the CCDC.
;
_cell_angle_alpha 90
_cell_angle_beta 110.3210(10)
_cell_angle_gamma 90
_cell_formula_units_Z 1
_cell_length_a 9.4922(2)
_cell_length_b 39.4939(9)
_cell_length_c 9.7199(3)
_cell_measurement_reflns_used 7037
_cell_measurement_temperature 160
_cell_measurement_theta_max 26.227
_cell_measurement_theta_min 2.235
_cell_volume 3417.05(15)
_computing_cell_refinement 'SAINT V8.40A (?, 2016)'
_computing_data_reduction 'SAINT V8.40A (?, 2016)'
_computing_molecular_graphics 'Olex2 (Dolomanov et al., 2009)'
_computing_publication_material 'Olex2 (Dolomanov et al., 2009)'
_computing_structure_refinement 'ShelXL (Sheldrick, 2015)'
_computing_structure_solution 'olex2.solve (Bourhis et al., 2015)'
_diffrn_ambient_temperature 160.0
_diffrn_measured_fraction_theta_full 0.988
_diffrn_measured_fraction_theta_max 0.927
_diffrn_measurement_device_type 'D8 VENTURE '
_diffrn_radiation_type MoK\a
_diffrn_radiation_wavelength 0.71073
_diffrn_reflns_av_R_equivalents 0.0626
_diffrn_reflns_av_unetI/netI 0.0594
_diffrn_reflns_Laue_measured_fraction_full 0.988
_diffrn_reflns_Laue_measured_fraction_max 0.927
_diffrn_reflns_limit_h_max 10
_diffrn_reflns_limit_h_min -12
_diffrn_reflns_limit_k_max 49
_diffrn_reflns_limit_k_min -49
_diffrn_reflns_limit_l_max 11
_diffrn_reflns_limit_l_min -10
_diffrn_reflns_number 26290
_diffrn_reflns_point_group_measured_fraction_full 0.988
_diffrn_reflns_point_group_measured_fraction_max 0.927
_diffrn_reflns_theta_full 25.242
_diffrn_reflns_theta_max 27.013
_diffrn_reflns_theta_min 2.063
_exptl_absorpt_coefficient_mu 0.558
_exptl_absorpt_correction_T_max 0.7454
_exptl_absorpt_correction_T_min 0.6698
_exptl_absorpt_correction_type multi-scan
_exptl_absorpt_process_details
'SADABS-2016/2 (Bruker,2016/2) was used for absorption correction. wR2(int) was 0.1475 before and 0.0936 after correction. The Ratio of minimum to maximum transmission is 0.8986. The \l/2 correction factor is Not present.'
_exptl_crystal_colour violet
_exptl_crystal_colour_primary violet
_exptl_crystal_density_diffrn 1.440
_exptl_crystal_description block
_exptl_crystal_F_000 1524
_exptl_crystal_size_max 0.15
_exptl_crystal_size_mid 0.13
_exptl_crystal_size_min 0.08
_platon_squeeze_details
;
TITL 0717zghy3_0m_a.res in P2(1)/c
CELL    9.4922   39.4939    9.7199     90.00    110.32     90.00
SPGR P21/c
# Solvent Accessible Volume =       108
# Electrons Found in S.A.V. =        41
# Note: Atoms in Void as Cxxx and Qxxx all others
C101 0.064 0.351 0.240 !       6.30 eA-3
Q102 0.100 0.821 0.380 !       2.23 eA-3
Q103 0.758 0.868 0.602 !       0.91 eA-3
Q104 0.979 0.823 0.322 !       0.57 eA-3
Q105 0.253 0.110 0.162 !       0.57 eA-3
;
_refine_diff_density_max 1.298
_refine_diff_density_min -0.392
_refine_diff_density_rms 0.072
_refine_ls_extinction_method none
_refine_ls_goodness_of_fit_ref 1.054
_refine_ls_hydrogen_treatment constr
_refine_ls_matrix_type full
_refine_ls_number_parameters 478
_refine_ls_number_reflns 6909
_refine_ls_number_restraints 0
_refine_ls_restrained_S_all 1.054
_refine_ls_R_factor_all 0.0875
_refine_ls_R_factor_gt 0.0535
_refine_ls_shift/su_max 0.000
_refine_ls_shift/su_mean 0.000
_refine_ls_structure_factor_coef Fsqd
_refine_ls_weighting_details 'w=1/[\s^2^(Fo^2^)+(0.0466P)^2^+4.3634P] where P=(Fo^2^+2Fc^2^)/3'
_refine_ls_weighting_scheme calc
_refine_ls_wR_factor_gt 0.1141
_refine_ls_wR_factor_ref 0.1346
_reflns_Friedel_coverage 0.000
_reflns_number_gt 4928
_reflns_number_total 6909
_reflns_threshold_expression 'I > 2\s(I)'
_cod_data_source_file d1ce00762a2.cif
_cod_data_source_block 0717zghy3_0m_sq
_cod_depositor_comments 'Adding full bibliography for 7243154--7243158.cif.'
_cod_database_code 7243154
_shelx_shelxl_version_number 2018/3
_shelx_space_group_comment
;
The symmetry employed for this shelxl refinement is uniquely defined
by the following loop, which should always be used as a source of
symmetry information in preference to the above space-group names.
They are only intended as comments.
;
_shelx_estimated_absorpt_t_max 0.957
_shelx_estimated_absorpt_t_min 0.921
_olex2_refinement_description
;
1. Fixed Uiso
 At 1.2 times of:
  All C(H) groups
2.a Aromatic/amide H refined with riding coordinates:
 C28(H28), C30(H30), C33(H33), C34(H34), C21(H21), C35(H35), C1(H1), C16(H16),
 C9(H9), C5(H5), C11(H11), C36(H36), C17(H17), C25(H25), C12(H12), C18(H18),
 C8(H8), C6(H6), C26(H26), C3(H3), C2(H2), C41(H41), C14(H14), C38(H38),
 C15(H15), C40(H40), C39(H39)
;
_platon_squeeze_void_probe_radius 1.20
_olex2_submission_special_instructions 'No special instructions were received'

loop_
_space_group_symop_operation_xyz
'x, y, z'
'-x, y+1/2, -z+1/2'
'-x, -y, -z'
'x, -y-1/2, z-1/2'

loop_
_atom_site_label
_atom_site_type_symbol
_atom_site_fract_x
_atom_site_fract_y
_atom_site_fract_z
_atom_site_U_iso_or_equiv
_atom_site_adp_type
_atom_site_occupancy
_atom_site_site_symmetry_order
_atom_site_calc_flag
_atom_site_refinement_flags_posn
_atom_site_refinement_flags_adp
_atom_site_refinement_flags_occupancy
_atom_site_disorder_assembly
_atom_site_disorder_group
Co1 Co 0.54177(5) 0.62697(2) 1.09955(5) 0.02505(13) Uani 1 1 d . . . . .
O1 O 1.3922(3) 0.61126(6) 1.1786(3) 0.0364(6) Uani 1 1 d . . . . .
O4 O 0.7568(3) 0.62479(6) 1.1944(3) 0.0438(7) Uani 1 1 d . . . . .
N5 N 1.6203(3) 0.51398(6) 1.3791(3) 0.0253(6) Uani 1 1 d . . . . .
N1 N 0.4996(3) 0.64243(7) 0.8812(3) 0.0296(6) Uani 1 1 d . . . . .
N6 N 1.4544(3) 0.42477(6) 0.9857(3) 0.0265(6) Uani 1 1 d . . . . .
N4 N -0.4702(3) 0.82245(7) -0.3230(3) 0.0297(6) Uani 1 1 d . . . . .
O2 O 1.1778(3) 0.62432(7) 1.0059(3) 0.0524(7) Uani 1 1 d . . . . .
N3 N -0.3919(3) 0.77947(7) -0.1653(3) 0.0303(6) Uani 1 1 d . . . . .
N2 N 0.3882(3) 0.66420(7) 0.6563(3) 0.0309(6) Uani 1 1 d . . . . .
O3 O 0.8083(3) 0.62333(7) 1.4445(4) 0.0581(8) Uani 1 1 d . . . . .
C31 C 1.4905(3) 0.51225(7) 1.2664(4) 0.0238(7) Uani 1 1 d . . . . .
C24 C 1.2631(3) 0.57924(8) 1.3623(4) 0.0256(7) Uani 1 1 d . . . . .
C32 C 1.4755(3) 0.48347(7) 1.1610(4) 0.0243(7) Uani 1 1 d . . . . .
N7 N 2.0515(3) 0.53357(9) 1.8537(4) 0.0460(8) Uani 1 1 d . . . . .
C29 C 1.6386(3) 0.53781(8) 1.4849(4) 0.0245(7) Uani 1 1 d . . . . .
C28 C 1.5261(3) 0.55981(8) 1.4833(4) 0.0268(7) Uani 1 1 d . . . . .
H28 H 1.539501 0.575474 1.560968 0.032 Uiso 1 1 calc R . . . .
C30 C 1.3758(3) 0.53433(7) 1.2552(4) 0.0246(7) Uani 1 1 d . . . . .
H30 H 1.285083 0.533252 1.173045 0.030 Uiso 1 1 calc R . . . .
C27 C 1.3926(3) 0.55852(8) 1.3653(4) 0.0254(7) Uani 1 1 d . . . . .
C33 C 1.5993(4) 0.46588(8) 1.1601(4) 0.0260(7) Uani 1 1 d . . . . .
H33 H 1.696498 0.473340 1.219648 0.031 Uiso 1 1 calc R . . . .
C23 C 1.2532(4) 0.61214(8) 1.1284(4) 0.0323(8) Uani 1 1 d . . . . .
C34 C 1.5848(4) 0.43738(8) 1.0735(4) 0.0282(7) Uani 1 1 d . . . . .
H34 H 1.674133 0.426005 1.076902 0.034 Uiso 1 1 calc R . . . .
C37 C 1.7829(3) 0.53750(8) 1.6096(4) 0.0272(7) Uani 1 1 d . . . . .
C22 C 1.1838(3) 0.59918(8) 1.2371(4) 0.0270(7) Uani 1 1 d . . . . .
C20 C 0.9910(3) 0.60619(8) 1.3422(4) 0.0310(8) Uani 1 1 d . . . . .
C21 C 1.0459(3) 0.61118(8) 1.2270(4) 0.0293(8) Uani 1 1 d . . . . .
H21 H 0.986527 0.623006 1.141354 0.035 Uiso 1 1 calc R . . . .
C35 C 1.3406(4) 0.47148(8) 1.0650(4) 0.0309(8) Uani 1 1 d . . . . .
H35 H 1.250120 0.483110 1.055777 0.037 Uiso 1 1 calc R . . . .
C7 C -0.0740(4) 0.72814(8) 0.1873(4) 0.0317(8) Uani 1 1 d . . . . .
C13 C 0.2762(4) 0.68091(8) 0.5359(4) 0.0312(8) Uani 1 1 d . . . . .
C10 C 0.0499(4) 0.71179(9) 0.3078(4) 0.0329(8) Uani 1 1 d . . . . .
C1 C -0.3708(4) 0.81219(8) -0.1968(4) 0.0306(8) Uani 1 1 d . . . . .
H1 H -0.293091 0.826195 -0.135016 0.037 Uiso 1 1 calc R . . . .
C4 C -0.2937(4) 0.76115(8) -0.0408(4) 0.0302(8) Uani 1 1 d . . . . .
C16 C 0.5263(4) 0.65432(9) 0.6613(4) 0.0335(8) Uani 1 1 d . . . . .
H16 H 0.568009 0.656039 0.585741 0.040 Uiso 1 1 calc R . . . .
C9 C -0.2149(4) 0.77868(9) 0.0878(4) 0.0316(8) Uani 1 1 d . . . . .
H9 H -0.236352 0.801859 0.097775 0.038 Uiso 1 1 calc R . . . .
C5 C -0.2706(4) 0.72680(8) -0.0529(4) 0.0340(8) Uani 1 1 d . . . . .
H5 H -0.328422 0.714632 -0.138135 0.041 Uiso 1 1 calc R . . . .
C11 C 0.1503(4) 0.69035(8) 0.2757(4) 0.0339(8) Uani 1 1 d . . . . .
H11 H 0.141291 0.686186 0.176769 0.041 Uiso 1 1 calc R . . . .
C36 C 1.3353(4) 0.44244(8) 0.9810(4) 0.0321(8) Uani 1 1 d . . . . .
H36 H 1.239998 0.435029 0.916624 0.038 Uiso 1 1 calc R . . . .
C17 C 0.5934(4) 0.64120(9) 0.8005(4) 0.0339(8) Uani 1 1 d . . . . .
H17 H 0.692587 0.632352 0.836352 0.041 Uiso 1 1 calc R . . . .
C25 C 1.2094(4) 0.57548(8) 1.4781(4) 0.0320(8) Uani 1 1 d . . . . .
H25 H 1.266456 0.563001 1.562684 0.038 Uiso 1 1 calc R . . . .
C12 C 0.2629(4) 0.67518(9) 0.3890(4) 0.0336(8) Uani 1 1 d . . . . .
H12 H 0.332544 0.660671 0.367692 0.040 Uiso 1 1 calc R . . . .
C18 C 0.3776(4) 0.65606(8) 0.7913(4) 0.0321(8) Uani 1 1 d . . . . .
H18 H 0.290243 0.660035 0.815509 0.039 Uiso 1 1 calc R . . . .
C8 C -0.1057(4) 0.76222(9) 0.2005(4) 0.0338(8) Uani 1 1 d . . . . .
H8 H -0.051714 0.774207 0.287598 0.041 Uiso 1 1 calc R . . . .
C19 C 0.8395(4) 0.61894(8) 1.3282(5) 0.0401(10) Uani 1 1 d . . . . .
C6 C -0.1615(4) 0.71052(9) 0.0613(4) 0.0361(8) Uani 1 1 d . . . . .
H6 H -0.145701 0.686930 0.054168 0.043 Uiso 1 1 calc R . . . .
C26 C 1.0757(4) 0.58955(9) 1.4710(4) 0.0370(9) Uani 1 1 d . . . . .
H26 H 1.041257 0.588058 1.551590 0.044 Uiso 1 1 calc R . . . .
C3 C -0.5609(4) 0.79491(9) -0.3747(4) 0.0381(9) Uani 1 1 d . . . . .
H3 H -0.644648 0.794374 -0.463588 0.046 Uiso 1 1 calc R . . . .
C2 C -0.5136(4) 0.76841(9) -0.2802(4) 0.0381(9) Uani 1 1 d . . . . .
H2 H -0.556794 0.746423 -0.291825 0.046 Uiso 1 1 calc R . . . .
C41 C 1.8290(4) 0.56319(10) 1.7148(4) 0.0400(9) Uani 1 1 d . . . . .
H41 H 1.768598 0.582848 1.705040 0.048 Uiso 1 1 calc R . . . .
C14 C 0.1836(4) 0.70315(10) 0.5713(4) 0.0420(9) Uani 1 1 d . . . . .
H14 H 0.195650 0.707804 0.670608 0.050 Uiso 1 1 calc R . . . .
C38 C 1.8787(4) 0.51047(9) 1.6274(5) 0.0441(10) Uani 1 1 d . . . . .
H38 H 1.855978 0.492674 1.557356 0.053 Uiso 1 1 calc R . . . .
C15 C 0.0724(4) 0.71856(10) 0.4574(4) 0.0424(9) Uani 1 1 d . . . . .
H15 H 0.008081 0.734350 0.479966 0.051 Uiso 1 1 calc R . . . .
C40 C 1.9616(4) 0.56025(11) 1.8329(5) 0.0489(10) Uani 1 1 d . . . . .
H40 H 1.989590 0.578171 1.902354 0.059 Uiso 1 1 calc R . . . .
C39 C 2.0081(4) 0.50966(10) 1.7484(5) 0.0526(12) Uani 1 1 d . . . . .
H39 H 2.072228 0.490653 1.758658 0.063 Uiso 1 1 calc R . . . .

loop_
_atom_site_aniso_label
_atom_site_aniso_U_11
_atom_site_aniso_U_22
_atom_site_aniso_U_33
_atom_site_aniso_U_23
_atom_site_aniso_U_13
_atom_site_aniso_U_12
Co1 0.0180(2) 0.0266(2) 0.0282(3) -0.00048(19) 0.00500(19) 0.00039(17)
O1 0.0304(14) 0.0330(13) 0.0490(16) 0.0041(11) 0.0180(12) 0.0021(10)
O4 0.0210(13) 0.0396(14) 0.0605(19) -0.0129(13) 0.0012(13) 0.0016(10)
N5 0.0183(14) 0.0232(13) 0.0325(16) 0.0008(11) 0.0064(12) 0.0008(10)
N1 0.0283(15) 0.0269(14) 0.0316(17) 0.0002(12) 0.0079(13) 0.0035(12)
N6 0.0215(14) 0.0233(13) 0.0314(16) -0.0015(11) 0.0049(12) 0.0009(11)
N4 0.0218(15) 0.0302(15) 0.0340(17) 0.0052(12) 0.0058(13) 0.0018(11)
O2 0.0466(17) 0.071(2) 0.0383(17) 0.0105(14) 0.0128(14) 0.0169(14)
N3 0.0281(16) 0.0281(15) 0.0325(17) 0.0033(12) 0.0076(13) -0.0013(11)
N2 0.0296(16) 0.0317(15) 0.0322(17) 0.0011(12) 0.0119(13) 0.0017(12)
O3 0.0443(17) 0.0646(19) 0.080(2) 0.0259(16) 0.0397(17) 0.0246(14)
C31 0.0196(16) 0.0225(15) 0.0283(18) 0.0009(13) 0.0071(14) -0.0001(12)
C24 0.0169(16) 0.0229(16) 0.034(2) -0.0047(14) 0.0054(14) 0.0013(12)
C32 0.0221(17) 0.0217(16) 0.0279(18) 0.0041(13) 0.0072(14) -0.0010(12)
N7 0.0236(16) 0.057(2) 0.048(2) 0.0008(17) 0.0000(15) 0.0013(14)
C29 0.0194(16) 0.0247(16) 0.0293(19) 0.0015(14) 0.0084(14) -0.0013(12)
C28 0.0236(17) 0.0246(16) 0.032(2) -0.0003(14) 0.0100(15) 0.0016(12)
C30 0.0172(16) 0.0239(16) 0.0301(19) 0.0027(13) 0.0049(14) 0.0010(12)
C27 0.0181(16) 0.0251(16) 0.0313(19) 0.0004(14) 0.0064(14) 0.0020(12)
C33 0.0201(16) 0.0261(16) 0.0299(19) 0.0004(14) 0.0064(14) -0.0015(12)
C23 0.033(2) 0.0260(17) 0.037(2) -0.0043(15) 0.0110(17) 0.0080(14)
C34 0.0217(17) 0.0287(17) 0.034(2) 0.0027(15) 0.0099(15) 0.0023(13)
C37 0.0164(16) 0.0313(17) 0.033(2) 0.0021(14) 0.0068(14) -0.0007(12)
C22 0.0225(17) 0.0248(16) 0.0315(19) -0.0058(14) 0.0065(15) -0.0008(13)
C20 0.0195(17) 0.0231(17) 0.049(2) -0.0023(15) 0.0094(16) -0.0005(13)
C21 0.0201(17) 0.0248(16) 0.035(2) -0.0024(14) -0.0002(15) 0.0016(13)
C35 0.0223(17) 0.0249(17) 0.041(2) -0.0003(15) 0.0046(16) 0.0040(13)
C7 0.035(2) 0.0313(18) 0.030(2) 0.0055(15) 0.0134(16) 0.0011(14)
C13 0.0326(19) 0.0281(17) 0.032(2) 0.0034(15) 0.0107(16) 0.0025(14)
C10 0.034(2) 0.0313(18) 0.033(2) 0.0062(15) 0.0111(16) 0.0020(14)
C1 0.0293(18) 0.0255(17) 0.035(2) 0.0019(14) 0.0091(16) -0.0006(13)
C4 0.0287(18) 0.0290(17) 0.033(2) 0.0070(15) 0.0114(16) 0.0004(14)
C16 0.033(2) 0.038(2) 0.034(2) -0.0020(16) 0.0164(17) -0.0036(15)
C9 0.035(2) 0.0312(18) 0.029(2) 0.0027(15) 0.0113(16) 0.0032(14)
C5 0.039(2) 0.0266(18) 0.033(2) 0.0032(15) 0.0077(17) -0.0039(15)
C11 0.041(2) 0.0320(18) 0.029(2) -0.0011(15) 0.0125(17) 0.0015(15)
C36 0.0243(18) 0.0284(18) 0.038(2) -0.0014(15) 0.0038(16) 0.0034(13)
C17 0.0270(18) 0.0334(18) 0.041(2) -0.0032(16) 0.0116(17) 0.0027(14)
C25 0.0247(18) 0.0332(18) 0.038(2) 0.0030(15) 0.0107(16) 0.0066(14)
C12 0.038(2) 0.0326(19) 0.029(2) -0.0030(15) 0.0102(16) 0.0026(15)
C18 0.0301(19) 0.0374(19) 0.029(2) 0.0027(15) 0.0109(16) 0.0051(15)
C8 0.039(2) 0.0325(18) 0.032(2) -0.0013(15) 0.0152(17) 0.0002(15)
C19 0.027(2) 0.0242(18) 0.068(3) 0.0025(18) 0.015(2) 0.0038(14)
C6 0.043(2) 0.0244(17) 0.039(2) 0.0040(16) 0.0123(18) -0.0018(15)
C26 0.0300(19) 0.039(2) 0.048(2) 0.0055(17) 0.0207(18) 0.0041(15)
C3 0.0287(19) 0.039(2) 0.040(2) 0.0037(17) 0.0043(17) -0.0069(15)
C2 0.033(2) 0.0312(19) 0.044(2) 0.0011(17) 0.0050(18) -0.0091(15)
C41 0.0236(19) 0.051(2) 0.040(2) -0.0109(18) 0.0055(17) 0.0079(16)
C14 0.044(2) 0.054(2) 0.030(2) 0.0026(18) 0.0161(18) 0.0122(18)
C38 0.0215(19) 0.033(2) 0.065(3) -0.0083(19) -0.0014(19) 0.0032(14)
C15 0.044(2) 0.052(2) 0.034(2) 0.0069(18) 0.0177(19) 0.0150(18)
C40 0.028(2) 0.067(3) 0.044(3) -0.013(2) 0.0032(19) 0.0051(19)
C39 0.025(2) 0.039(2) 0.077(3) 0.001(2) -0.003(2) 0.0058(16)

loop_
_atom_type_symbol
_atom_type_description
_atom_type_scat_dispersion_real
_atom_type_scat_dispersion_imag
_atom_type_scat_source
C C 0.0033 0.0016 'International Tables Vol C Tables 4.2.6.8 and 6.1.1.4'
H H 0.0000 0.0000 'International Tables Vol C Tables 4.2.6.8 and 6.1.1.4'
Co Co 0.3494 0.9721 'International Tables Vol C Tables 4.2.6.8 and 6.1.1.4'
N N 0.0061 0.0033 'International Tables Vol C Tables 4.2.6.8 and 6.1.1.4'
O O 0.0106 0.0060 'International Tables Vol C Tables 4.2.6.8 and 6.1.1.4'

loop_
_geom_angle_atom_site_label_1
_geom_angle_atom_site_label_2
_geom_angle_atom_site_label_3
_geom_angle
_geom_angle_site_symmetry_1
_geom_angle_site_symmetry_3
_geom_angle_publ_flag
O1 Co1 N1 125.69(11) 1_455 . ?
O1 Co1 N6 87.84(10) 1_455 3_767 ?
O1 Co1 N4 91.36(10) 1_455 4_677 ?
O4 Co1 O1 126.62(12) . 1_455 ?
O4 Co1 N1 107.05(12) . . ?
O4 Co1 N6 89.17(10) . 3_767 ?
O4 Co1 N4 92.85(10) . 4_677 ?
N1 Co1 N6 84.96(10) . 3_767 ?
N1 Co1 N4 93.94(11) . 4_677 ?
N4 Co1 N6 177.91(10) 4_677 3_767 ?
C23 O1 Co1 131.5(2) . 1_655 ?
C19 O4 Co1 131.6(3) . . ?
C31 N5 C29 119.6(3) . . ?
C17 N1 Co1 129.0(2) . . ?
C18 N1 Co1 127.5(2) . . ?
C18 N1 C17 103.5(3) . . ?
C34 N6 Co1 117.0(2) . 3_767 ?
C36 N6 Co1 127.1(2) . 3_767 ?
C36 N6 C34 114.8(3) . . ?
C1 N4 Co1 120.1(2) . 4_474 ?
C1 N4 C3 104.6(3) . . ?
C3 N4 Co1 135.4(2) . 4_474 ?
C1 N3 C4 124.3(3) . . ?
C1 N3 C2 105.6(3) . . ?
C2 N3 C4 129.9(3) . . ?
C16 N2 C13 126.5(3) . . ?
C16 N2 C18 106.7(3) . . ?
C18 N2 C13 126.8(3) . . ?
N5 C31 C32 116.1(3) . . ?
N5 C31 C30 120.9(3) . . ?
C30 C31 C32 122.9(3) . . ?
C22 C24 C27 121.0(3) . . ?
C25 C24 C27 117.5(3) . . ?
C25 C24 C22 121.0(3) . . ?
C33 C32 C31 120.7(3) . . ?
C33 C32 C35 114.8(3) . . ?
C35 C32 C31 124.5(3) . . ?
C40 N7 C39 115.4(3) . . ?
N5 C29 C28 122.3(3) . . ?
N5 C29 C37 116.9(3) . . ?
C28 C29 C37 120.6(3) . . ?
C29 C28 H28 120.9 . . ?
C29 C28 C27 118.1(3) . . ?
C27 C28 H28 120.9 . . ?
C31 C30 H30 120.1 . . ?
C31 C30 C27 119.7(3) . . ?
C27 C30 H30 120.1 . . ?
C28 C27 C24 121.0(3) . . ?
C28 C27 C30 119.1(3) . . ?
C30 C27 C24 119.5(3) . . ?
C32 C33 H33 119.6 . . ?
C32 C33 C34 120.9(3) . . ?
C34 C33 H33 119.6 . . ?
O1 C23 O2 124.4(3) . . ?
O1 C23 C22 112.2(3) . . ?
O2 C23 C22 123.3(3) . . ?
N6 C34 C33 124.6(3) . . ?
N6 C34 H34 117.7 . . ?
C33 C34 H34 117.7 . . ?
C41 C37 C29 123.9(3) . . ?
C38 C37 C29 119.6(3) . . ?
C38 C37 C41 116.5(3) . . ?
C24 C22 C23 123.6(3) . . ?
C21 C22 C24 117.6(3) . . ?
C21 C22 C23 118.1(3) . . ?
C21 C20 C19 119.7(3) . . ?
C26 C20 C21 121.6(3) . . ?
C26 C20 C19 118.7(3) . . ?
C22 C21 C20 120.4(3) . . ?
C22 C21 H21 119.8 . . ?
C20 C21 H21 119.8 . . ?
C32 C35 H35 119.6 . . ?
C32 C35 C36 120.8(3) . . ?
C36 C35 H35 119.6 . . ?
C8 C7 C10 118.9(3) . . ?
C8 C7 C6 118.5(3) . . ?
C6 C7 C10 122.6(3) . . ?
C12 C13 N2 122.1(3) . . ?
C14 C13 N2 116.6(3) . . ?
C14 C13 C12 121.3(3) . . ?
C11 C10 C7 120.3(3) . . ?
C11 C10 C15 118.3(3) . . ?
C15 C10 C7 121.4(3) . . ?
N4 C1 N3 112.7(3) . . ?
N4 C1 H1 123.6 . . ?
N3 C1 H1 123.6 . . ?
C9 C4 N3 119.5(3) . . ?
C5 C4 N3 119.7(3) . . ?
C5 C4 C9 120.6(3) . . ?
N2 C16 H16 127.6 . . ?
N2 C16 C17 104.8(3) . . ?
C17 C16 H16 127.6 . . ?
C4 C9 H9 120.1 . . ?
C8 C9 C4 119.8(3) . . ?
C8 C9 H9 120.1 . . ?
C4 C5 H5 120.6 . . ?
C6 C5 C4 118.9(3) . . ?
C6 C5 H5 120.6 . . ?
C10 C11 H11 120.4 . . ?
C12 C11 C10 119.3(3) . . ?
C12 C11 H11 120.4 . . ?
N6 C36 C35 124.0(3) . . ?
N6 C36 H36 118.0 . . ?
C35 C36 H36 118.0 . . ?
N1 C17 C16 112.1(3) . . ?
N1 C17 H17 124.0 . . ?
C16 C17 H17 124.0 . . ?
C24 C25 H25 119.7 . . ?
C26 C25 C24 120.6(3) . . ?
C26 C25 H25 119.7 . . ?
C13 C12 H12 119.6 . . ?
C11 C12 C13 120.8(3) . . ?
C11 C12 H12 119.6 . . ?
N1 C18 N2 113.0(3) . . ?
N1 C18 H18 123.5 . . ?
N2 C18 H18 123.5 . . ?
C7 C8 H8 119.7 . . ?
C9 C8 C7 120.5(3) . . ?
C9 C8 H8 119.7 . . ?
O4 C19 C20 112.6(4) . . ?
O3 C19 O4 128.6(3) . . ?
O3 C19 C20 118.7(4) . . ?
C7 C6 H6 119.3 . . ?
C5 C6 C7 121.4(3) . . ?
C5 C6 H6 119.3 . . ?
C20 C26 H26 120.9 . . ?
C25 C26 C20 118.3(3) . . ?
C25 C26 H26 120.9 . . ?
N4 C3 H3 124.9 . . ?
C2 C3 N4 110.2(3) . . ?
C2 C3 H3 124.9 . . ?
N3 C2 H2 126.5 . . ?
C3 C2 N3 107.0(3) . . ?
C3 C2 H2 126.5 . . ?
C37 C41 H41 119.7 . . ?
C40 C41 C37 120.6(3) . . ?
C40 C41 H41 119.7 . . ?
C13 C14 H14 121.3 . . ?
C13 C14 C15 117.5(4) . . ?
C15 C14 H14 121.3 . . ?
C37 C38 H38 120.6 . . ?
C37 C38 C39 118.8(4) . . ?
C39 C38 H38 120.6 . . ?
C10 C15 H15 118.7 . . ?
C14 C15 C10 122.7(3) . . ?
C14 C15 H15 118.7 . . ?
N7 C40 C41 123.0(4) . . ?
N7 C40 H40 118.5 . . ?
C41 C40 H40 118.5 . . ?
N7 C39 C38 125.5(4) . . ?
N7 C39 H39 117.3 . . ?
C38 C39 H39 117.3 . . ?

loop_
_geom_bond_atom_site_label_1
_geom_bond_atom_site_label_2
_geom_bond_distance
_geom_bond_site_symmetry_2
_geom_bond_publ_flag
Co1 O1 1.936(2) 1_455 ?
Co1 O4 1.928(2) . ?
Co1 N1 2.109(3) . ?
Co1 N6 2.210(3) 3_767 ?
Co1 N4 2.152(3) 4_677 ?
O1 C23 1.238(4) . ?
O4 C19 1.286(5) . ?
N5 C31 1.337(4) . ?
N5 C29 1.360(4) . ?
N1 C17 1.376(4) . ?
N1 C18 1.301(4) . ?
N6 C34 1.332(4) . ?
N6 C36 1.316(4) . ?
N4 C1 1.325(4) . ?
N4 C3 1.370(4) . ?
O2 C23 1.253(4) . ?
N3 C1 1.359(4) . ?
N3 C4 1.440(4) . ?
N3 C2 1.370(4) . ?
N2 C13 1.439(4) . ?
N2 C16 1.352(4) . ?
N2 C18 1.388(4) . ?
O3 C19 1.276(5) . ?
C31 C32 1.503(4) . ?
C31 C30 1.370(4) . ?
C24 C27 1.469(4) . ?
C24 C22 1.425(5) . ?
C24 C25 1.396(5) . ?
C32 C33 1.367(4) . ?
C32 C35 1.381(4) . ?
N7 C40 1.327(5) . ?
N7 C39 1.348(5) . ?
C29 C28 1.372(4) . ?
C29 C37 1.480(4) . ?
C28 H28 0.9500 . ?
C28 C27 1.383(5) . ?
C30 H30 0.9500 . ?
C30 C27 1.402(4) . ?
C33 H33 0.9500 . ?
C33 C34 1.383(4) . ?
C23 C22 1.515(5) . ?
C34 H34 0.9500 . ?
C37 C41 1.398(5) . ?
C37 C38 1.374(5) . ?
C22 C21 1.364(4) . ?
C20 C21 1.404(5) . ?
C20 C19 1.485(5) . ?
C20 C26 1.395(5) . ?
C21 H21 0.9500 . ?
C35 H35 0.9500 . ?
C35 C36 1.399(5) . ?
C7 C10 1.488(5) . ?
C7 C8 1.395(5) . ?
C7 C6 1.403(5) . ?
C13 C12 1.408(5) . ?
C13 C14 1.368(5) . ?
C10 C11 1.388(5) . ?
C10 C15 1.421(5) . ?
C1 H1 0.9500 . ?
C4 C9 1.397(5) . ?
C4 C5 1.386(5) . ?
C16 H16 0.9500 . ?
C16 C17 1.380(5) . ?
C9 H9 0.9500 . ?
C9 C8 1.381(5) . ?
C5 H5 0.9500 . ?
C5 C6 1.386(5) . ?
C11 H11 0.9500 . ?
C11 C12 1.377(5) . ?
C36 H36 0.9500 . ?
C17 H17 0.9500 . ?
C25 H25 0.9500 . ?
C25 C26 1.365(4) . ?
C12 H12 0.9500 . ?
C18 H18 0.9500 . ?
C8 H8 0.9500 . ?
C6 H6 0.9500 . ?
C26 H26 0.9500 . ?
C3 H3 0.9500 . ?
C3 C2 1.361(5) . ?
C2 H2 0.9500 . ?
C41 H41 0.9500 . ?
C41 C40 1.383(5) . ?
C14 H14 0.9500 . ?
C14 C15 1.378(5) . ?
C38 H38 0.9500 . ?
C38 C39 1.374(5) . ?
C15 H15 0.9500 . ?
C40 H40 0.9500 . ?
C39 H39 0.9500 . ?

loop_
_platon_squeeze_void_nr
_platon_squeeze_void_average_x
_platon_squeeze_void_average_y
_platon_squeeze_void_average_z
_platon_squeeze_void_volume
_platon_squeeze_void_count_electrons
_platon_squeeze_void_content
1 0.036 0.154 0.741 27 10 ' '
2 0.036 0.346 0.241 27 10 ' '
3 -0.037 0.654 0.759 27 10 ' '
4 -0.037 0.846 0.259 28 10 ' '
